data_2215270
loop_
_publ_author_name
'Min Liu'
'Wen-Bing Yuan'
'Hong-Wu Xu'
'Qi Zhang'
'Jin-Xia Li'

_publ_section_title
;Bis{2,4-dibromo-6-[3-(cyclohexylammonio)propyliminomethyl]phenolato-\k^2^<i>N</i>,<i>O</i>}bis(thiocyanato-\k<i>N</i>)nickel(II)
 methanol disolvate
;
_journal_coeditor_code SJ2329
_journal_issue 9
_journal_name_full 'Acta Crystallographica Section E'
_journal_page_first m2376
_journal_page_last m2376
_journal_paper_doi 10.1107/S1600536807040238
_journal_volume 63
_journal_year 2007
_chemical_formula_iupac '[Ni (N C S)2 (C16 H22 Br2 N2 O)2], 2C H4 O'
_chemical_formula_moiety 'C34 H44 Br4 N6 Ni O2 S2 , 2C H4 O'
_chemical_formula_sum 'C36 H52 Br4 N6 Ni O4 S2'
_chemical_formula_weight 1075.31
_chemical_name_systematic
;
Bis{2,4-dibromo-6-[3-(cyclohexylammonio)propyliminomethyl]phenolato-
\k^2^N,O}bis(thiocyanato-\kN)nickel(II) methanol disolvate
;
_space_group_IT_number 2
_symmetry_cell_setting triclinic
_symmetry_space_group_name_Hall '-P 1'
_symmetry_space_group_name_H-M 'P -1'
_atom_sites_solution_hydrogens geom
_atom_sites_solution_primary direct
_atom_sites_solution_secondary difmap
_audit_creation_method SHELXL97
_cell_angle_alpha 108.28(3)
_cell_angle_beta 104.21(3)
_cell_angle_gamma 100.80(3)
_cell_formula_units_Z 1
_cell_length_a 9.3410(19)
_cell_length_b 10.957(2)
_cell_length_c 12.210(2)
_cell_measurement_reflns_used 1932
_cell_measurement_temperature 298(2)
_cell_measurement_theta_max 24.9
_cell_measurement_theta_min 2.3
_cell_volume 1101.8(5)
_computing_cell_refinement SMART
_computing_data_collection 'SMART (Bruker, 1998)'
_computing_data_reduction 'SAINT (Bruker, 1998)'
_computing_molecular_graphics 'SHELXTL (Sheldrick, 1997b)'
_computing_publication_material SHELXTL
_computing_structure_refinement 'SHELXL97 (Sheldrick, 1997a)'
_computing_structure_solution 'SHELXS97 (Sheldrick, 1997a)'
_diffrn_ambient_temperature 298(2)
_diffrn_measured_fraction_theta_full 0.983
_diffrn_measured_fraction_theta_max 0.983
_diffrn_measurement_device_type 'Bruker SMART 1000 CCD area-detector'
_diffrn_measurement_method \w
_diffrn_radiation_monochromator graphite
_diffrn_radiation_source 'fine-focus sealed tube'
_diffrn_radiation_type MoK\a
_diffrn_radiation_wavelength 0.71073
_diffrn_reflns_av_R_equivalents 0.0329
_diffrn_reflns_av_sigmaI/netI 0.0645
_diffrn_reflns_limit_h_max 11
_diffrn_reflns_limit_h_min -11
_diffrn_reflns_limit_k_max 13
_diffrn_reflns_limit_k_min -13
_diffrn_reflns_limit_l_max 15
_diffrn_reflns_limit_l_min -15
_diffrn_reflns_number 8978
_diffrn_reflns_theta_full 26.50
_diffrn_reflns_theta_max 26.50
_diffrn_reflns_theta_min 1.86
_diffrn_standards_number 0
_exptl_absorpt_coefficient_mu 4.205
_exptl_absorpt_correction_T_max 0.4581
_exptl_absorpt_correction_T_min 0.3965
_exptl_absorpt_correction_type multi-scan
_exptl_absorpt_process_details '(SADABS; Sheldrick, 1996)'
_exptl_crystal_colour green
_exptl_crystal_density_diffrn 1.621
_exptl_crystal_density_method 'not measured'
_exptl_crystal_description block
_exptl_crystal_F_000 542
_exptl_crystal_size_max 0.27
_exptl_crystal_size_mid 0.23
_exptl_crystal_size_min 0.22
_refine_diff_density_max 0.597
_refine_diff_density_min -0.324
_refine_ls_extinction_method none
_refine_ls_goodness_of_fit_ref 1.009
_refine_ls_hydrogen_treatment constr
_refine_ls_matrix_type full
_refine_ls_number_parameters 243
_refine_ls_number_reflns 4504
_refine_ls_number_restraints 0
_refine_ls_restrained_S_all 1.009
_refine_ls_R_factor_all 0.0812
_refine_ls_R_factor_gt 0.0445
_refine_ls_shift/su_max 0.000
_refine_ls_shift/su_mean 0.000
_refine_ls_structure_factor_coef Fsqd
_refine_ls_weighting_details 'calc w = 1/[\s^2^(Fo^2^)+(0.048P)^2^] where P=(Fo^2^+2Fc^2^)/3'
_refine_ls_weighting_scheme calc
_refine_ls_wR_factor_gt 0.0931
_refine_ls_wR_factor_ref 0.1071
_reflns_number_gt 2992
_reflns_number_total 4504
_reflns_threshold_expression I>2\s(I)
_cod_data_source_file sj2329.cif
_cod_data_source_block I
_cod_original_cell_volume 1101.8(4)
_cod_database_code 2215270
_cod_database_fobs_code 2215270

loop_
_symmetry_equiv_pos_as_xyz
'x, y, z'
'-x, -y, -z'

loop_
_atom_site_type_symbol
_atom_site_label
_atom_site_fract_x
_atom_site_fract_y
_atom_site_fract_z
_atom_site_U_iso_or_equiv
_atom_site_adp_type
_atom_site_calc_flag
_atom_site_refinement_flags
_atom_site_occupancy
Ni Ni1 1.0000 0.5000 0.0000 0.02932(18) Uani d S 1
Br Br1 1.51132(5) 0.62678(5) 0.30412(4) 0.05920(18) Uani d . 1
Br Br2 1.33026(6) 0.98998(5) 0.64540(4) 0.06664(19) Uani d . 1
S S1 0.67133(19) 0.12546(13) 0.02759(16) 0.0838(5) Uani d . 1
O O1 1.1701(3) 0.5367(2) 0.1599(2) 0.0343(6) Uani d . 1
O O2 0.4154(4) 0.6690(5) 0.7706(4) 0.0961(14) Uani d . 1
H H2 0.3910 0.7163 0.8256 0.144 Uiso calc R 1
N N1 0.8749(3) 0.5875(3) 0.1069(3) 0.0308(7) Uani d . 1
N N2 0.7392(4) 0.6953(3) -0.1414(3) 0.0370(8) Uani d . 1
H H2A 0.6383 0.6774 -0.1815 0.044 Uiso calc R 1
H H2B 0.7599 0.6164 -0.1507 0.044 Uiso calc R 1
N N3 0.8862(4) 0.3162(3) -0.0011(3) 0.0406(8) Uani d . 1
C C1 1.0902(5) 0.6977(4) 0.2983(3) 0.0346(9) Uani d . 1
C C2 1.2019(4) 0.6386(4) 0.2618(3) 0.0336(9) Uani d . 1
C C3 1.3531(5) 0.6978(4) 0.3463(4) 0.0369(10) Uani d . 1
C C4 1.3914(5) 0.8006(4) 0.4567(3) 0.0428(11) Uani d . 1
H H4 1.4930 0.8359 0.5086 0.051 Uiso calc R 1
C C5 1.2775(5) 0.8511(4) 0.4899(3) 0.0402(10) Uani d . 1
C C6 1.1291(5) 0.8001(4) 0.4125(3) 0.0391(10) Uani d . 1
H H6 1.0527 0.8340 0.4362 0.047 Uiso calc R 1
C C7 0.9310(5) 0.6557(4) 0.2211(4) 0.0357(9) Uani d . 1
H H7 0.8612 0.6817 0.2597 0.043 Uiso calc R 1
C C8 0.7085(4) 0.5674(4) 0.0512(4) 0.0361(9) Uani d . 1
H H8A 0.6524 0.5346 0.0983 0.043 Uiso calc R 1
H H8B 0.6724 0.4997 -0.0308 0.043 Uiso calc R 1
C C9 0.6743(5) 0.6966(4) 0.0459(4) 0.0430(10) Uani d . 1
H H9A 0.5664 0.6750 -0.0007 0.052 Uiso calc R 1
H H9B 0.6897 0.7563 0.1283 0.052 Uiso calc R 1
C C10 0.7701(5) 0.7713(4) -0.0092(4) 0.0411(10) Uani d . 1
H H10A 0.7485 0.8567 0.0012 0.049 Uiso calc R 1
H H10B 0.8784 0.7896 0.0344 0.049 Uiso calc R 1
C C11 0.8317(5) 0.7682(4) -0.1982(4) 0.0402(10) Uani d . 1
H H11 0.9403 0.7983 -0.1472 0.048 Uiso calc R 1
C C12 0.7835(9) 0.8882(6) -0.2053(5) 0.106(3) Uani d . 1
H H12A 0.7954 0.9484 -0.1240 0.127 Uiso calc R 1
H H12B 0.6755 0.8605 -0.2540 0.127 Uiso calc R 1
C C13 0.8795(9) 0.9614(5) -0.2620(5) 0.105(3) Uani d . 1
H H13A 0.8441 1.0377 -0.2675 0.125 Uiso calc R 1
H H13B 0.9864 0.9949 -0.2099 0.125 Uiso calc R 1
C C14 0.8688(6) 0.8722(5) -0.3856(4) 0.0546(12) Uani d . 1
H H14A 0.9368 0.9200 -0.4168 0.066 Uiso calc R 1
H H14B 0.7642 0.8467 -0.4406 0.066 Uiso calc R 1
C C15 0.9127(8) 0.7495(5) -0.3811(5) 0.0849(19) Uani d . 1
H H15A 1.0213 0.7746 -0.3347 0.102 Uiso calc R 1
H H15B 0.8973 0.6894 -0.4633 0.102 Uiso calc R 1
C C16 0.8180(7) 0.6767(5) -0.3229(5) 0.0758(17) Uani d . 1
H H16A 0.7106 0.6432 -0.3740 0.091 Uiso calc R 1
H H16B 0.8535 0.6005 -0.3174 0.091 Uiso calc R 1
C C17 0.7955(5) 0.2382(4) 0.0099(4) 0.0410(10) Uani d . 1
C C18 0.2958(8) 0.6214(7) 0.6636(6) 0.101(2) Uani d . 1
H H18A 0.2636 0.6950 0.6497 0.151 Uiso calc R 1
H H18B 0.2112 0.5605 0.6683 0.151 Uiso calc R 1
H H18C 0.3286 0.5753 0.5976 0.151 Uiso calc R 1

loop_
_atom_site_aniso_label
_atom_site_aniso_U_11
_atom_site_aniso_U_22
_atom_site_aniso_U_33
_atom_site_aniso_U_12
_atom_site_aniso_U_13
_atom_site_aniso_U_23
Ni1 0.0307(4) 0.0273(4) 0.0304(4) 0.0080(3) 0.0130(3) 0.0094(3)
Br1 0.0371(3) 0.0546(3) 0.0626(3) 0.0149(2) 0.0096(2) -0.0039(2)
Br2 0.0754(4) 0.0546(3) 0.0433(3) 0.0061(3) 0.0193(3) -0.0090(2)
S1 0.0967(11) 0.0381(8) 0.1335(14) 0.0095(7) 0.0855(11) 0.0235(8)
O1 0.0354(15) 0.0317(15) 0.0306(15) 0.0110(12) 0.0085(12) 0.0059(12)
O2 0.073(3) 0.122(4) 0.073(3) 0.060(3) 0.012(2) 0.002(3)
N1 0.0344(18) 0.0296(18) 0.0328(18) 0.0106(14) 0.0163(15) 0.0124(15)
N2 0.042(2) 0.0313(18) 0.0363(19) 0.0127(16) 0.0131(16) 0.0095(16)
N3 0.040(2) 0.033(2) 0.049(2) 0.0071(17) 0.0175(17) 0.0158(17)
C1 0.043(2) 0.032(2) 0.031(2) 0.0103(19) 0.0155(19) 0.0130(18)
C2 0.038(2) 0.030(2) 0.034(2) 0.0088(18) 0.0141(18) 0.0133(19)
C3 0.034(2) 0.033(2) 0.044(2) 0.0106(18) 0.0155(19) 0.012(2)
C4 0.041(3) 0.035(2) 0.035(2) 0.006(2) 0.003(2) 0.002(2)
C5 0.053(3) 0.033(2) 0.028(2) 0.006(2) 0.014(2) 0.0052(19)
C6 0.049(3) 0.040(2) 0.033(2) 0.016(2) 0.023(2) 0.0115(19)
C7 0.039(2) 0.034(2) 0.040(2) 0.0135(19) 0.0224(19) 0.013(2)
C8 0.034(2) 0.042(2) 0.036(2) 0.0140(19) 0.0178(18) 0.0133(19)
C9 0.042(2) 0.050(3) 0.042(2) 0.023(2) 0.016(2) 0.016(2)
C10 0.054(3) 0.032(2) 0.041(2) 0.016(2) 0.019(2) 0.014(2)
C11 0.043(2) 0.037(2) 0.037(2) 0.009(2) 0.010(2) 0.013(2)
C12 0.228(8) 0.070(4) 0.096(5) 0.090(5) 0.119(5) 0.054(4)
C13 0.216(8) 0.050(3) 0.082(4) 0.043(4) 0.086(5) 0.039(3)
C14 0.061(3) 0.062(3) 0.052(3) 0.019(3) 0.025(2) 0.030(3)
C15 0.131(6) 0.064(4) 0.101(5) 0.040(4) 0.081(4) 0.045(4)
C16 0.126(5) 0.047(3) 0.085(4) 0.033(3) 0.076(4) 0.028(3)
C17 0.042(3) 0.035(2) 0.048(3) 0.016(2) 0.021(2) 0.011(2)
C18 0.105(5) 0.101(5) 0.097(5) 0.054(4) 0.020(4) 0.034(4)

loop_
_atom_type_symbol
_atom_type_description
_atom_type_scat_dispersion_real
_atom_type_scat_dispersion_imag
_atom_type_scat_source
C C 0.0033 0.0016 'International Tables Vol C Tables 4.2.6.8 and 6.1.1.4'
H H 0.0000 0.0000 'International Tables Vol C Tables 4.2.6.8 and 6.1.1.4'
Br Br -0.2901 2.4595 'International Tables Vol C Tables 4.2.6.8 and 6.1.1.4'
N N 0.0061 0.0033 'International Tables Vol C Tables 4.2.6.8 and 6.1.1.4'
Ni Ni 0.3393 1.1124 'International Tables Vol C Tables 4.2.6.8 and 6.1.1.4'
O O 0.0106 0.0060 'International Tables Vol C Tables 4.2.6.8 and 6.1.1.4'
S S 0.1246 0.1234 'International Tables Vol C Tables 4.2.6.8 and 6.1.1.4'

loop_
_geom_angle_atom_site_label_1
_geom_angle_atom_site_label_2
_geom_angle_atom_site_label_3
_geom_angle_site_symmetry_1
_geom_angle_site_symmetry_3
_geom_angle
O1 Ni1 O1 . 2_765 180.00(14)
O1 Ni1 N3 . 2_765 88.72(12)
O1 Ni1 N3 2_765 2_765 91.28(12)
O1 Ni1 N3 . . 91.28(12)
O1 Ni1 N3 2_765 . 88.72(12)
N3 Ni1 N3 2_765 . 180.00(18)
O1 Ni1 N1 . . 87.62(11)
O1 Ni1 N1 2_765 . 92.38(11)
N3 Ni1 N1 2_765 . 92.76(13)
N3 Ni1 N1 . . 87.24(13)
O1 Ni1 N1 . 2_765 92.38(11)
O1 Ni1 N1 2_765 2_765 87.62(11)
N3 Ni1 N1 2_765 2_765 87.24(13)
N3 Ni1 N1 . 2_765 92.76(13)
N1 Ni1 N1 . 2_765 180.00(15)
C2 O1 Ni1 . . 124.6(2)
C18 O2 H2 . . 109.5
C7 N1 C8 . . 115.6(3)
C7 N1 Ni1 . . 124.4(3)
C8 N1 Ni1 . . 120.0(2)
C10 N2 C11 . . 113.7(3)
C10 N2 H2A . . 108.8
C11 N2 H2A . . 108.8
C10 N2 H2B . . 108.8
C11 N2 H2B . . 108.8
H2A N2 H2B . . 107.7
C17 N3 Ni1 . . 159.1(3)
C6 C1 C2 . . 121.1(4)
C6 C1 C7 . . 116.5(4)
C2 C1 C7 . . 122.5(4)
O1 C2 C3 . . 121.8(4)
O1 C2 C1 . . 123.8(4)
C3 C2 C1 . . 114.4(3)
C4 C3 C2 . . 124.2(4)
C4 C3 Br1 . . 118.4(3)
C2 C3 Br1 . . 117.4(3)
C3 C4 C5 . . 119.1(4)
C3 C4 H4 . . 120.5
C5 C4 H4 . . 120.5
C6 C5 C4 . . 120.1(4)
C6 C5 Br2 . . 121.1(3)
C4 C5 Br2 . . 118.9(3)
C5 C6 C1 . . 121.1(4)
C5 C6 H6 . . 119.5
C1 C6 H6 . . 119.5
N1 C7 C1 . . 127.9(4)
N1 C7 H7 . . 116.1
C1 C7 H7 . . 116.1
N1 C8 C9 . . 112.1(3)
N1 C8 H8A . . 109.2
C9 C8 H8A . . 109.2
N1 C8 H8B . . 109.2
C9 C8 H8B . . 109.2
H8A C8 H8B . . 107.9
C10 C9 C8 . . 115.8(3)
C10 C9 H9A . . 108.3
C8 C9 H9A . . 108.3
C10 C9 H9B . . 108.3
C8 C9 H9B . . 108.3
H9A C9 H9B . . 107.4
N2 C10 C9 . . 112.9(3)
N2 C10 H10A . . 109.0
C9 C10 H10A . . 109.0
N2 C10 H10B . . 109.0
C9 C10 H10B . . 109.0
H10A C10 H10B . . 107.8
C12 C11 C16 . . 109.7(4)
C12 C11 N2 . . 111.7(4)
C16 C11 N2 . . 110.6(3)
C12 C11 H11 . . 108.2
C16 C11 H11 . . 108.2
N2 C11 H11 . . 108.2
C11 C12 C13 . . 110.9(5)
C11 C12 H12A . . 109.5
C13 C12 H12A . . 109.5
C11 C12 H12B . . 109.5
C13 C12 H12B . . 109.5
H12A C12 H12B . . 108.0
C14 C13 C12 . . 111.7(5)
C14 C13 H13A . . 109.3
C12 C13 H13A . . 109.3
C14 C13 H13B . . 109.3
C12 C13 H13B . . 109.3
H13A C13 H13B . . 107.9
C13 C14 C15 . . 110.4(4)
C13 C14 H14A . . 109.6
C15 C14 H14A . . 109.6
C13 C14 H14B . . 109.6
C15 C14 H14B . . 109.6
H14A C14 H14B . . 108.1
C14 C15 C16 . . 111.7(4)
C14 C15 H15A . . 109.3
C16 C15 H15A . . 109.3
C14 C15 H15B . . 109.3
C16 C15 H15B . . 109.3
H15A C15 H15B . . 107.9
C11 C16 C15 . . 111.1(4)
C11 C16 H16A . . 109.4
C15 C16 H16A . . 109.4
C11 C16 H16B . . 109.4
C15 C16 H16B . . 109.4
H16A C16 H16B . . 108.0
N3 C17 S1 . . 178.0(4)
O2 C18 H18A . . 109.5
O2 C18 H18B . . 109.5
H18A C18 H18B . . 109.5
O2 C18 H18C . . 109.5
H18A C18 H18C . . 109.5
H18B C18 H18C . . 109.5

loop_
_geom_bond_atom_site_label_1
_geom_bond_atom_site_label_2
_geom_bond_site_symmetry_2
_geom_bond_distance
Ni1 O1 . 2.060(3)
Ni1 O1 2_765 2.060(3)
Ni1 N3 2_765 2.088(4)
Ni1 N3 . 2.088(4)
Ni1 N1 . 2.090(3)
Ni1 N1 2_765 2.090(3)
Br1 C3 . 1.900(4)
Br2 C5 . 1.900(4)
S1 C17 . 1.635(5)
O1 C2 . 1.306(4)
O2 C18 . 1.365(6)
O2 H2 . 0.8200
N1 C7 . 1.272(5)
N1 C8 . 1.479(5)
N2 C10 . 1.490(5)
N2 C11 . 1.500(5)
N2 H2A . 0.9000
N2 H2B . 0.9000
N3 C17 . 1.150(5)
C1 C6 . 1.398(5)
C1 C2 . 1.416(5)
C1 C7 . 1.447(5)
C2 C3 . 1.415(5)
C3 C4 . 1.369(5)
C4 C5 . 1.376(5)
C4 H4 . 0.9300
C5 C6 . 1.364(6)
C6 H6 . 0.9300
C7 H7 . 0.9300
C8 C9 . 1.525(6)
C8 H8A . 0.9700
C8 H8B . 0.9700
C9 C10 . 1.513(6)
C9 H9A . 0.9700
C9 H9B . 0.9700
C10 H10A . 0.9700
C10 H10B . 0.9700
C11 C12 . 1.488(6)
C11 C16 . 1.496(6)
C11 H11 . 0.9800
C12 C13 . 1.520(8)
C12 H12A . 0.9700
C12 H12B . 0.9700
C13 C14 . 1.486(6)
C13 H13A . 0.9700
C13 H13B . 0.9700
C14 C15 . 1.490(7)
C14 H14A . 0.9700
C14 H14B . 0.9700
C15 C16 . 1.525(7)
C15 H15A . 0.9700
C15 H15B . 0.9700
C16 H16A . 0.9700
C16 H16B . 0.9700
C18 H18A . 0.9600
C18 H18B . 0.9600
C18 H18C . 0.9600
